data_7056604
loop_
_publ_author_name
'Ramaiah, Danaboyina'
'Viji, Mambattakkara'
'Tyagi, Nidhi'
'Naithani, Neeraj'

_publ_section_title
;
 Aryl Appended Neutral and Cationic Half-sandwich Ruthenium(II)-NHC
 Complexes: Synthesis, Characterisation and Catalytic Applications
;
_journal_name_full 'New J. Chem.'
_journal_paper_doi 10.1039/C7NJ02822A
_journal_year 2017
_chemical_formula_sum 'C27 H31 Cl F6 N3 P Ru'
_chemical_formula_weight 679.04
_space_group_crystal_system monoclinic
_space_group_IT_number 15
_space_group_name_Hall '-C 2yc'
_space_group_name_H-M_alt 'C 1 2/c 1'
_symmetry_space_group_name_Hall '-C 2yc'
_symmetry_space_group_name_H-M 'C 1 2/c 1'
_atom_sites_solution_hydrogens geom
_audit_creation_method SHELXL-2014/7
_audit_update_record
;
2016-12-08 deposited with the CCDC.
2017-09-14 downloaded from the CCDC.
;
_cell_angle_alpha 90
_cell_angle_beta 103.261(2)
_cell_angle_gamma 90
_cell_formula_units_Z 8
_cell_length_a 29.1612(11)
_cell_length_b 12.5438(5)
_cell_length_c 16.5284(6)
_cell_measurement_temperature 296(2)
_cell_volume 5884.7(4)
_computing_structure_refinement 'SHELXL-2014/7 (Sheldrick, 2014)'
_diffrn_ambient_temperature 296(2)
_diffrn_measured_fraction_theta_full 1.000
_diffrn_measured_fraction_theta_max 0.999
_diffrn_measurement_device_type 'CCD area detector'
_diffrn_measurement_method 'phi and omega scans'
_diffrn_radiation_type MoK\a
_diffrn_radiation_wavelength 0.71073
_diffrn_reflns_av_R_equivalents 0.1117
_diffrn_reflns_av_unetI/netI 0.0656
_diffrn_reflns_Laue_measured_fraction_full 1.000
_diffrn_reflns_Laue_measured_fraction_max 0.999
_diffrn_reflns_limit_h_max 36
_diffrn_reflns_limit_h_min -34
_diffrn_reflns_limit_k_max 13
_diffrn_reflns_limit_k_min -15
_diffrn_reflns_limit_l_max 20
_diffrn_reflns_limit_l_min -20
_diffrn_reflns_number 24652
_diffrn_reflns_point_group_measured_fraction_full 1.000
_diffrn_reflns_point_group_measured_fraction_max 0.999
_diffrn_reflns_theta_full 25.242
_diffrn_reflns_theta_max 26.369
_diffrn_reflns_theta_min 1.435
_exptl_absorpt_coefficient_mu 0.738
_exptl_crystal_colour green
_exptl_crystal_density_diffrn 1.533
_exptl_crystal_description block
_exptl_crystal_F_000 2752
_exptl_crystal_size_max 0.200
_exptl_crystal_size_mid 0.150
_exptl_crystal_size_min 0.100
_refine_diff_density_max 2.595
_refine_diff_density_min -1.089
_refine_diff_density_rms 0.311
_refine_ls_extinction_method none
_refine_ls_goodness_of_fit_ref 0.999
_refine_ls_hydrogen_treatment constr
_refine_ls_matrix_type full
_refine_ls_number_parameters 358
_refine_ls_number_reflns 6018
_refine_ls_number_restraints 0
_refine_ls_restrained_S_all 0.999
_refine_ls_R_factor_all 0.0729
_refine_ls_R_factor_gt 0.0577
_refine_ls_shift/su_max 0.068
_refine_ls_shift/su_mean 0.005
_refine_ls_structure_factor_coef Fsqd
_refine_ls_weighting_details 'w=1/[\s^2^(Fo^2^)+(0.1409P)^2^+20.5753P] where P=(Fo^2^+2Fc^2^)/3'
_refine_ls_weighting_scheme calc
_refine_ls_wR_factor_gt 0.1840
_refine_ls_wR_factor_ref 0.2022
_reflns_Friedel_coverage 0.000
_reflns_number_gt 4847
_reflns_number_total 6018
_reflns_threshold_expression 'I > 2\s(I)'
_cod_data_source_file c7nj02822a2.cif
_cod_data_source_block shelx_CCDC2
_cod_database_code 7056604
_shelx_shelxl_version_number 2014/7
_shelx_space_group_comment
;
The symmetry employed for this shelxl refinement is uniquely defined
by the following loop, which should always be used as a source of
symmetry information in preference to the above space-group names.
They are only intended as comments.
;
_shelx_estimated_absorpt_t_min 0.867
_shelx_estimated_absorpt_t_max 0.930

loop_
_space_group_symop_operation_xyz
'x, y, z'
'-x, y, -z+1/2'
'x+1/2, y+1/2, z'
'-x+1/2, y+1/2, -z+1/2'
'-x, -y, -z'
'x, -y, z-1/2'
'-x+1/2, -y+1/2, -z'
'x+1/2, -y+1/2, z-1/2'

loop_
_atom_site_label
_atom_site_type_symbol
_atom_site_fract_x
_atom_site_fract_y
_atom_site_fract_z
_atom_site_U_iso_or_equiv
_atom_site_adp_type
_atom_site_occupancy
_atom_site_site_symmetry_order
_atom_site_calc_flag
_atom_site_refinement_flags_posn
_atom_site_refinement_flags_adp
Ru1 Ru 0.37424(2) 0.43732(3) 0.07964(2) 0.02675(17) Uani 1 1 d . .
Cl1 Cl 0.44480(4) 0.44720(11) 0.02695(8) 0.0415(3) Uani 1 1 d . .
P1 P 0.31845(7) -0.06316(15) 0.20697(13) 0.0626(5) Uani 1 1 d . .
F1 F 0.2747(3) 0.0095(8) 0.1750(5) 0.169(4) Uani 1 1 d . .
F2 F 0.3595(4) -0.1386(10) 0.2350(6) 0.254(7) Uani 1 1 d . .
F3 F 0.3216(4) -0.0722(8) 0.1157(5) 0.211(6) Uani 1 1 d . .
F4 F 0.3067(3) -0.0786(5) 0.2914(4) 0.139(3) Uani 1 1 d . .
F5 F 0.2855(6) -0.1574(9) 0.1834(8) 0.313(9) Uani 1 1 d . .
F6 F 0.3475(4) 0.0303(9) 0.2122(11) 0.319(10) Uani 1 1 d . .
C29 C 0.3424(2) 0.5477(5) -0.1098(4) 0.0560(16) Uani 1 1 d . .
H29A H 0.3157 0.5534 -0.1560 0.084 Uiso 1 1 calc R U
H29B H 0.3677 0.5128 -0.1274 0.084 Uiso 1 1 calc R U
H29C H 0.3522 0.6178 -0.0896 0.084 Uiso 1 1 calc R U
N2 N 0.42750(14) 0.5054(3) 0.2409(2) 0.0330(9) Uani 1 1 d . .
N3 N 0.41573(14) 0.6494(3) 0.1711(2) 0.0342(9) Uani 1 1 d . .
N4 N 0.41159(14) 0.3438(3) 0.1789(2) 0.0325(9) Uani 1 1 d . .
C1 C 0.30193(16) 0.4763(5) 0.0879(3) 0.0363(11) Uani 1 1 d . .
C2 C 0.2846(2) 0.5335(6) 0.1561(4) 0.0592(17) Uani 1 1 d . .
H2A H 0.2826 0.4838 0.1994 0.089 Uiso 1 1 calc R U
H2B H 0.2540 0.5632 0.1335 0.089 Uiso 1 1 calc R U
H2C H 0.3061 0.5896 0.1785 0.089 Uiso 1 1 calc R U
C3 C 0.30772(16) 0.3627(4) 0.0897(3) 0.0365(11) Uani 1 1 d . .
C4 C 0.2982(2) 0.2990(6) 0.1612(4) 0.0596(17) Uani 1 1 d . .
H4A H 0.3099 0.3369 0.2122 0.089 Uiso 1 1 calc R U
H4B H 0.3136 0.2311 0.1636 0.089 Uiso 1 1 calc R U
H4C H 0.2648 0.2882 0.1534 0.089 Uiso 1 1 calc R U
C5 C 0.31949(17) 0.3093(4) 0.0187(3) 0.0391(11) Uani 1 1 d . .
C6 C 0.3184(2) 0.1895(5) 0.0146(5) 0.0652(19) Uani 1 1 d . .
H6A H 0.2889 0.1665 -0.0194 0.098 Uiso 1 1 calc R U
H6B H 0.3221 0.1610 0.0696 0.098 Uiso 1 1 calc R U
H6C H 0.3437 0.1647 -0.0089 0.098 Uiso 1 1 calc R U
C7 C 0.33149(17) 0.3696(4) -0.0442(3) 0.0390(12) Uani 1 1 d . .
C8 C 0.3467(2) 0.3183(6) -0.1149(4) 0.0658(19) Uani 1 1 d . .
H8A H 0.3417 0.2427 -0.1135 0.099 Uiso 1 1 calc R U
H8B H 0.3795 0.3323 -0.1106 0.099 Uiso 1 1 calc R U
H8C H 0.3286 0.3467 -0.1664 0.099 Uiso 1 1 calc R U
C9 C 0.32918(17) 0.4847(4) -0.0423(3) 0.0359(11) Uani 1 1 d . .
C10 C 0.31060(17) 0.5356(4) 0.0189(3) 0.0356(11) Uani 1 1 d . .
C11 C 0.2970(2) 0.6521(5) 0.0119(4) 0.0551(15) Uani 1 1 d . .
H11A H 0.3155 0.6885 -0.0207 0.083 Uiso 1 1 calc R U
H11B H 0.3028 0.6831 0.0664 0.083 Uiso 1 1 calc R U
H11C H 0.2642 0.6586 -0.0144 0.083 Uiso 1 1 calc R U
C12 C 0.40688(17) 0.5457(4) 0.1642(3) 0.0295(10) Uani 1 1 d . .
C13 C 0.4481(2) 0.5861(5) 0.2947(3) 0.0415(12) Uani 1 1 d . .
H13 H 0.4639 0.5789 0.3501 0.050 Uiso 1 1 calc R U
C14 C 0.4407(2) 0.6754(5) 0.2506(3) 0.0427(12) Uani 1 1 d . .
H14 H 0.4505 0.7434 0.2696 0.051 Uiso 1 1 calc R U
C15 C 0.40572(19) 0.7263(4) 0.1007(3) 0.0411(12) Uani 1 1 d . .
H15A H 0.3808 0.7743 0.1076 0.049 Uiso 1 1 calc R U
H15B H 0.3947 0.6877 0.0491 0.049 Uiso 1 1 calc R U
C16 C 0.44819(18) 0.7899(4) 0.0957(3) 0.0376(11) Uani 1 1 d . .
C17 C 0.4818(2) 0.7496(5) 0.0575(3) 0.0448(13) Uani 1 1 d . .
H17 H 0.4781 0.6816 0.0345 0.054 Uiso 1 1 calc R U
C18 C 0.5209(2) 0.8096(6) 0.0532(4) 0.0604(17) Uani 1 1 d . .
H18 H 0.5433 0.7815 0.0272 0.072 Uiso 1 1 calc R U
C19 C 0.5271(3) 0.9095(7) 0.0866(5) 0.071(2) Uani 1 1 d . .
H19 H 0.5536 0.9493 0.0838 0.085 Uiso 1 1 calc R U
C20 C 0.4937(4) 0.9505(6) 0.1243(6) 0.084(3) Uani 1 1 d . .
H20 H 0.4975 1.0185 0.1472 0.101 Uiso 1 1 calc R U
C21 C 0.4546(3) 0.8914(5) 0.1285(4) 0.0605(16) Uani 1 1 d . .
H21 H 0.4321 0.9203 0.1539 0.073 Uiso 1 1 calc R U
C22 C 0.43066(16) 0.3956(4) 0.2498(3) 0.0330(10) Uani 1 1 d . .
C23 C 0.41467(19) 0.2356(4) 0.1800(3) 0.0433(12) Uani 1 1 d . .
H23 H 0.4024 0.1981 0.1314 0.052 Uiso 1 1 calc R U
C24 C 0.4351(2) 0.1804(5) 0.2499(4) 0.0534(15) Uani 1 1 d . .
H24 H 0.4363 0.1063 0.2488 0.064 Uiso 1 1 calc R U
C25 C 0.4544(2) 0.2352(5) 0.3228(3) 0.0515(14) Uani 1 1 d . .
H25 H 0.4686 0.1982 0.3708 0.062 Uiso 1 1 calc R U
C26 C 0.45223(19) 0.3445(5) 0.3235(3) 0.0454(13) Uani 1 1 d . .
H26 H 0.4647 0.3831 0.3716 0.055 Uiso 1 1 calc R U

loop_
_atom_site_aniso_label
_atom_site_aniso_U_11
_atom_site_aniso_U_22
_atom_site_aniso_U_33
_atom_site_aniso_U_23
_atom_site_aniso_U_13
_atom_site_aniso_U_12
Ru1 0.0235(2) 0.0303(3) 0.0240(2) -0.00349(12) 0.00037(15) 0.00012(14)
Cl1 0.0277(6) 0.0582(9) 0.0399(6) -0.0090(5) 0.0103(5) 0.0002(5)
P1 0.0618(11) 0.0617(12) 0.0708(12) 0.0116(8) 0.0284(9) 0.0150(8)
F1 0.113(5) 0.196(8) 0.207(8) 0.078(7) 0.054(6) 0.081(6)
F2 0.231(10) 0.361(14) 0.222(9) 0.205(10) 0.163(8) 0.229(11)
F3 0.273(13) 0.265(13) 0.120(6) 0.081(6) 0.099(7) 0.157(10)
F4 0.189(7) 0.140(6) 0.116(5) 0.030(4) 0.090(5) 0.071(5)
F5 0.44(2) 0.147(9) 0.267(15) 0.011(9) -0.088(15) -0.123(12)
F6 0.167(9) 0.180(9) 0.51(2) 0.167(13) -0.140(12) -0.119(7)
C29 0.057(4) 0.075(5) 0.035(3) 0.012(3) 0.009(3) -0.004(3)
N2 0.033(2) 0.040(2) 0.0244(17) -0.0044(16) 0.0035(15) -0.0081(18)
N3 0.037(2) 0.034(2) 0.0301(19) -0.0060(16) 0.0046(16) -0.0053(18)
N4 0.0297(19) 0.034(2) 0.0295(18) -0.0011(16) -0.0027(15) 0.0007(16)
C1 0.025(2) 0.048(3) 0.033(2) -0.002(2) 0.0015(18) 0.004(2)
C2 0.048(3) 0.085(5) 0.048(3) -0.006(3) 0.017(3) 0.016(3)
C3 0.023(2) 0.045(3) 0.040(2) 0.002(2) 0.0036(18) -0.006(2)
C4 0.050(3) 0.074(5) 0.055(3) 0.019(3) 0.014(3) -0.001(3)
C5 0.028(2) 0.038(3) 0.044(3) -0.004(2) -0.0061(19) -0.004(2)
C6 0.065(4) 0.043(4) 0.074(4) -0.006(3) -0.012(3) -0.010(3)
C7 0.032(2) 0.051(3) 0.029(2) -0.012(2) -0.0048(19) -0.001(2)
C8 0.065(4) 0.083(5) 0.045(3) -0.029(3) 0.004(3) 0.005(4)
C9 0.031(2) 0.045(3) 0.027(2) 0.000(2) -0.0027(18) -0.002(2)
C10 0.025(2) 0.040(3) 0.037(2) -0.002(2) -0.0038(18) 0.003(2)
C11 0.049(3) 0.043(3) 0.066(4) 0.000(3) -0.003(3) 0.010(3)
C12 0.028(2) 0.032(2) 0.028(2) -0.0018(17) 0.0057(18) -0.0010(18)
C13 0.046(3) 0.047(3) 0.030(2) -0.011(2) 0.004(2) -0.013(2)
C14 0.052(3) 0.041(3) 0.034(2) -0.014(2) 0.009(2) -0.014(3)
C15 0.044(3) 0.034(3) 0.041(3) 0.003(2) 0.001(2) -0.004(2)
C16 0.043(3) 0.034(3) 0.032(2) 0.0020(19) 0.0012(19) -0.002(2)
C17 0.049(3) 0.049(3) 0.032(2) 0.004(2) 0.001(2) 0.006(3)
C18 0.047(3) 0.084(5) 0.049(3) 0.016(3) 0.009(3) 0.001(3)
C19 0.060(4) 0.078(5) 0.075(5) 0.013(4) 0.015(4) -0.027(4)
C20 0.102(7) 0.060(5) 0.095(6) -0.016(4) 0.032(5) -0.041(4)
C21 0.071(4) 0.043(3) 0.072(4) -0.012(3) 0.025(3) -0.012(3)
C22 0.029(2) 0.037(3) 0.031(2) -0.001(2) 0.0025(18) -0.003(2)
C23 0.040(3) 0.040(3) 0.043(3) -0.005(2) -0.006(2) 0.004(2)
C24 0.054(3) 0.039(3) 0.058(3) 0.005(3) -0.006(3) 0.007(3)
C25 0.055(3) 0.049(3) 0.042(3) 0.010(2) -0.006(2) 0.008(3)
C26 0.046(3) 0.051(3) 0.032(2) -0.001(2) -0.005(2) -0.002(3)

loop_
_atom_type_symbol
_atom_type_description
_atom_type_scat_dispersion_real
_atom_type_scat_dispersion_imag
_atom_type_scat_source
C C 0.0033 0.0016 'International Tables Vol C Tables 4.2.6.8 and 6.1.1.4'
H H 0.0000 0.0000 'International Tables Vol C Tables 4.2.6.8 and 6.1.1.4'
N N 0.0061 0.0033 'International Tables Vol C Tables 4.2.6.8 and 6.1.1.4'
F F 0.0171 0.0103 'International Tables Vol C Tables 4.2.6.8 and 6.1.1.4'
P P 0.1023 0.0942 'International Tables Vol C Tables 4.2.6.8 and 6.1.1.4'
Cl Cl 0.1484 0.1585 'International Tables Vol C Tables 4.2.6.8 and 6.1.1.4'
Ru Ru -1.2594 0.8363 'International Tables Vol C Tables 4.2.6.8 and 6.1.1.4'

loop_
_geom_angle_atom_site_label_1
_geom_angle_atom_site_label_2
_geom_angle_atom_site_label_3
_geom_angle
C12 Ru1 N4 76.04(18)
C12 Ru1 C3 121.19(19)
N4 Ru1 C3 90.67(17)
C12 Ru1 C1 96.53(19)
N4 Ru1 C1 114.05(17)
C3 Ru1 C1 38.1(2)
C12 Ru1 C9 122.27(19)
N4 Ru1 C9 161.67(18)
C3 Ru1 C9 80.41(18)
C1 Ru1 C9 67.68(18)
C12 Ru1 C10 98.53(19)
N4 Ru1 C10 150.98(18)
C3 Ru1 C10 67.45(19)
C1 Ru1 C10 37.40(19)
C9 Ru1 C10 36.54(18)
C12 Ru1 C7 159.2(2)
N4 Ru1 C7 124.44(18)
C3 Ru1 C7 66.54(19)
C1 Ru1 C7 78.77(18)
C9 Ru1 C7 37.2(2)
C10 Ru1 C7 65.44(18)
C12 Ru1 C5 158.50(19)
N4 Ru1 C5 97.70(17)
C3 Ru1 C5 37.52(19)
C1 Ru1 C5 66.87(19)
C9 Ru1 C5 65.60(19)
C10 Ru1 C5 76.83(18)
C7 Ru1 C5 35.07(19)
C12 Ru1 Cl1 84.84(14)
N4 Ru1 Cl1 88.76(12)
C3 Ru1 Cl1 152.95(14)
C1 Ru1 Cl1 156.86(14)
C9 Ru1 Cl1 91.99(13)
C10 Ru1 Cl1 119.48(14)
C7 Ru1 Cl1 91.77(14)
C5 Ru1 Cl1 115.90(14)
F6 P1 F5 168.8(8)
F6 P1 F3 87.2(9)
F5 P1 F3 82.4(8)
F6 P1 F4 107.6(9)
F5 P1 F4 82.8(7)
F3 P1 F4 165.1(7)
F6 P1 F2 94.4(8)
F5 P1 F2 90.1(8)
F3 P1 F2 91.9(5)
F4 P1 F2 88.2(4)
F6 P1 F1 88.2(6)
F5 P1 F1 87.0(8)
F3 P1 F1 86.5(5)
F4 P1 F1 92.7(4)
F2 P1 F1 176.8(8)
C9 C29 H29A 109.5
C9 C29 H29B 109.5
H29A C29 H29B 109.5
C9 C29 H29C 109.5
H29A C29 H29C 109.5
H29B C29 H29C 109.5
C12 N2 C22 118.0(4)
C12 N2 C13 110.9(4)
C22 N2 C13 130.4(4)
C12 N3 C14 111.2(4)
C12 N3 C15 124.7(4)
C14 N3 C15 123.6(4)
C22 N4 C23 117.3(4)
C22 N4 Ru1 116.5(3)
C23 N4 Ru1 125.9(3)
C3 C1 C10 119.5(4)
C3 C1 C2 120.8(5)
C10 C1 C2 119.7(5)
C3 C1 Ru1 70.8(3)
C10 C1 Ru1 73.7(3)
C2 C1 Ru1 129.7(4)
C1 C2 H2A 109.5
C1 C2 H2B 109.5
H2A C2 H2B 109.5
C1 C2 H2C 109.5
H2A C2 H2C 109.5
H2B C2 H2C 109.5
C1 C3 C5 119.2(4)
C1 C3 C4 120.2(5)
C5 C3 C4 120.5(5)
C1 C3 Ru1 71.1(3)
C5 C3 Ru1 76.1(3)
C4 C3 Ru1 127.8(4)
C3 C4 H4A 109.5
C3 C4 H4B 109.5
H4A C4 H4B 109.5
C3 C4 H4C 109.5
H4A C4 H4C 109.5
H4B C4 H4C 109.5
C7 C5 C3 119.7(5)
C7 C5 C6 121.0(5)
C3 C5 C6 119.3(5)
C7 C5 Ru1 71.5(3)
C3 C5 Ru1 66.4(3)
C6 C5 Ru1 135.6(4)
C5 C6 H6A 109.5
C5 C6 H6B 109.5
H6A C6 H6B 109.5
C5 C6 H6C 109.5
H6A C6 H6C 109.5
H6B C6 H6C 109.5
C5 C7 C9 120.4(4)
C5 C7 C8 121.5(5)
C9 C7 C8 118.2(5)
C5 C7 Ru1 73.4(3)
C9 C7 Ru1 68.3(2)
C8 C7 Ru1 131.4(4)
C7 C8 H8A 109.5
C7 C8 H8B 109.5
H8A C8 H8B 109.5
C7 C8 H8C 109.5
H8A C8 H8C 109.5
H8B C8 H8C 109.5
C10 C9 C7 119.8(4)
C10 C9 C29 120.4(5)
C7 C9 C29 119.6(5)
C10 C9 Ru1 73.4(3)
C7 C9 Ru1 74.4(3)
C29 C9 Ru1 128.5(4)
C9 C10 C1 120.3(5)
C9 C10 C11 121.4(5)
C1 C10 C11 118.2(5)
C9 C10 Ru1 70.1(3)
C1 C10 Ru1 68.9(3)
C11 C10 Ru1 137.3(4)
C10 C11 H11A 109.5
C10 C11 H11B 109.5
H11A C11 H11B 109.5
C10 C11 H11C 109.5
H11A C11 H11C 109.5
H11B C11 H11C 109.5
N3 C12 N2 104.3(4)
N3 C12 Ru1 140.3(3)
N2 C12 Ru1 115.4(3)
C14 C13 N2 105.8(4)
C14 C13 H13 127.1
N2 C13 H13 127.1
C13 C14 N3 107.8(5)
C13 C14 H14 126.1
N3 C14 H14 126.1
N3 C15 C16 111.9(4)
N3 C15 H15A 109.2
C16 C15 H15A 109.2
N3 C15 H15B 109.2
C16 C15 H15B 109.2
H15A C15 H15B 107.9
C17 C16 C21 118.2(5)
C17 C16 C15 121.1(5)
C21 C16 C15 120.8(5)
C16 C17 C18 120.4(6)
C16 C17 H17 119.8
C18 C17 H17 119.8
C19 C18 C17 120.9(7)
C19 C18 H18 119.5
C17 C18 H18 119.5
C18 C19 C20 119.1(7)
C18 C19 H19 120.5
C20 C19 H19 120.5
C21 C20 C19 120.3(7)
C21 C20 H20 119.9
C19 C20 H20 119.8
C20 C21 C16 121.2(7)
C20 C21 H21 119.4
C16 C21 H21 119.4
N4 C22 N2 112.6(4)
N4 C22 C26 123.6(5)
N2 C22 C26 123.8(4)
N4 C23 C24 122.3(5)
N4 C23 H23 118.9
C24 C23 H23 118.9
C23 C24 C25 119.7(6)
C23 C24 H24 120.2
C25 C24 H24 120.2
C26 C25 C24 119.5(5)
C26 C25 H25 120.3
C24 C25 H25 120.3
C25 C26 C22 117.7(5)
C25 C26 H26 121.2
C22 C26 H26 121.2

loop_
_geom_bond_atom_site_label_1
_geom_bond_atom_site_label_2
_geom_bond_distance
Ru1 C12 2.025(5)
Ru1 N4 2.106(4)
Ru1 C3 2.194(5)
Ru1 C1 2.199(5)
Ru1 C9 2.220(4)
Ru1 C10 2.262(5)
Ru1 C7 2.300(4)
Ru1 C5 2.324(5)
Ru1 Cl1 2.4144(13)
P1 F6 1.438(8)
P1 F5 1.516(11)
P1 F3 1.536(8)
P1 F4 1.523(6)
P1 F2 1.513(6)
P1 F1 1.558(7)
C29 C9 1.489(7)
C29 H29A 0.9600
C29 H29B 0.9600
C29 H29C 0.9600
N2 C12 1.369(6)
N2 C22 1.386(7)
N2 C13 1.389(6)
N3 C12 1.325(6)
N3 C14 1.387(6)
N3 C15 1.488(6)
N4 C22 1.343(6)
N4 C23 1.360(7)
C1 C3 1.434(8)
C1 C10 1.432(7)
C1 C2 1.518(7)
C2 H2A 0.9600
C2 H2B 0.9600
C2 H2C 0.9600
C3 C5 1.458(7)
C3 C4 1.505(8)
C4 H4A 0.9600
C4 H4B 0.9600
C4 H4C 0.9600
C5 C7 1.394(8)
C5 C6 1.504(8)
C6 H6A 0.9600
C6 H6B 0.9600
C6 H6C 0.9600
C7 C9 1.445(8)
C7 C8 1.489(7)
C8 H8A 0.9600
C8 H8B 0.9600
C8 H8C 0.9600
C9 C10 1.406(7)
C10 C11 1.511(8)
C11 H11A 0.9600
C11 H11B 0.9600
C11 H11C 0.9600
C13 C14 1.327(8)
C13 H13 0.9300
C14 H14 0.9300
C15 C16 1.491(7)
C15 H15A 0.9700
C15 H15B 0.9700
C16 C17 1.377(8)
C16 C21 1.379(8)
C17 C18 1.382(9)
C17 H17 0.9300
C18 C19 1.365(10)
C18 H18 0.9300
C19 C20 1.371(13)
C19 H19 0.9300
C20 C21 1.374(10)
C20 H20 0.9300
C21 H21 0.9300
C22 C26 1.393(7)
C23 C24 1.361(8)
C23 H23 0.9300
C24 C25 1.389(8)
C24 H24 0.9300
C25 C26 1.372(8)
C25 H25 0.9300
C26 H26 0.9300
